data_4131260
loop_
_publ_author_name
'Wang, Shuai'
'McCrea-Hendrick, Madison L'
'Weinstein, Cory M.'
'Caputo, Christine A.'
'Hoppe, Elke'
'Fettinger, James C.'
'Olmstead, Marilyn M.'
'Power, Philip P.'

_publ_section_title
;
 Dynamic Behavior and Isomerization Equilibria of Distannenes Synthesized
 by Tin Hydride/Olefin Insertions: Characterization of the Elusive
 Monohydrido Bridged Isomer.
;
_journal_issue 19
_journal_name_full 'Journal of the American Chemical Society'
_journal_page_first 6586
_journal_page_last 6595
_journal_paper_doi 10.1021/jacs.7b02269
_journal_volume 139
_journal_year 2017
_chemical_formula_moiety 'C76 H108 Sn2 [+ solvent]'
_chemical_formula_sum 'C76 H108 Sn2'
_chemical_formula_weight 1259.00
_space_group_crystal_system monoclinic
_space_group_IT_number 15
_space_group_name_Hall '-C 2yc'
_space_group_name_H-M_alt 'C 1 2/c 1'
_atom_sites_solution_hydrogens geom
_audit_creation_method SHELXL-2014/7
_cell_angle_alpha 90
_cell_angle_beta 104.880(2)
_cell_angle_gamma 90
_cell_formula_units_Z 8
_cell_length_a 42.812(5)
_cell_length_b 12.9077(14)
_cell_length_c 27.383(3)
_cell_measurement_reflns_used 7515
_cell_measurement_temperature 90(2)
_cell_measurement_theta_max 24.67
_cell_measurement_theta_min 2.17
_cell_volume 14625(3)
_computing_cell_refinement 'SAINT (7.68A) (Bruker, 2009)'
_computing_data_collection 'Apex2 (2009-7) (Bruker, 2009)'
_computing_data_reduction 'SAINT (7.68A) (Bruker, 2009)'
_computing_molecular_graphics 'Bruker SHELXTL'
_computing_publication_material 'Bruker SHELXTL'
_computing_structure_refinement 'SHELXL-2014/7 (Sheldrick, 2014)'
_computing_structure_solution 'SHELXS-97 (Sheldrick, 2008)'
_diffrn_ambient_temperature 90(2)
_diffrn_measured_fraction_theta_full 1.000
_diffrn_measured_fraction_theta_max 1.000
_diffrn_measurement_device_type 'Bruker SMART1000 CCD'
_diffrn_measurement_method '\f and \w scans'
_diffrn_radiation_type MoK\a
_diffrn_radiation_wavelength 0.71073
_diffrn_reflns_av_R_equivalents 0.1441
_diffrn_reflns_av_unetI/netI 0.1062
_diffrn_reflns_Laue_measured_fraction_full 1.000
_diffrn_reflns_Laue_measured_fraction_max 1.000
_diffrn_reflns_limit_h_max 51
_diffrn_reflns_limit_h_min -51
_diffrn_reflns_limit_k_max 15
_diffrn_reflns_limit_k_min -15
_diffrn_reflns_limit_l_max 32
_diffrn_reflns_limit_l_min -32
_diffrn_reflns_number 51061
_diffrn_reflns_point_group_measured_fraction_full 1.000
_diffrn_reflns_point_group_measured_fraction_max 1.000
_diffrn_reflns_theta_full 25.242
_diffrn_reflns_theta_max 25.249
_diffrn_reflns_theta_min 1.539
_exptl_absorpt_coefficient_mu 0.720
_exptl_absorpt_correction_T_max 0.9125
_exptl_absorpt_correction_T_min 0.8745
_exptl_absorpt_correction_type multi-scan
_exptl_absorpt_process_details 'SADABS 2008/1 (Sheldrick, 2008)'
_exptl_crystal_colour Green
_exptl_crystal_density_diffrn 1.144
_exptl_crystal_description Block
_exptl_crystal_F_000 5312
_exptl_crystal_size_max 0.200
_exptl_crystal_size_mid 0.160
_exptl_crystal_size_min 0.160
_refine_diff_density_max 0.578
_refine_diff_density_min -1.152
_refine_diff_density_rms 0.097
_refine_ls_extinction_method none
_refine_ls_goodness_of_fit_ref 1.022
_refine_ls_hydrogen_treatment constr
_refine_ls_matrix_type full
_refine_ls_number_parameters 772
_refine_ls_number_reflns 13233
_refine_ls_number_restraints 69
_refine_ls_restrained_S_all 1.033
_refine_ls_R_factor_all 0.1492
_refine_ls_R_factor_gt 0.0625
_refine_ls_shift/su_max 0.001
_refine_ls_shift/su_mean 0.000
_refine_ls_structure_factor_coef Fsqd
_refine_ls_weighting_details 'w=1/[\s^2^(Fo^2^)+(0.0772P)^2^] where P=(Fo^2^+2Fc^2^)/3'
_refine_ls_weighting_scheme calc
_refine_ls_wR_factor_gt 0.1444
_refine_ls_wR_factor_ref 0.1640
_reflns_Friedel_coverage 0.000
_reflns_number_gt 7025
_reflns_number_total 13233
_reflns_threshold_expression 'I > 2\s(I)'
_cod_data_source_file ja7b02269_si_002.cif
_cod_data_source_block EH42MI_SQ
_cod_depositor_comments
;
The following automatic conversions were performed:

data item '_exptl_absorpt_correction_type' value 'Multi-scan' was
changed to 'multi-scan' in accordance with the
/home/saulius/struct/COD-crude-data/automatic-downloads/DataCite-retrospective/ACS/depositions/lib/dictionaries/cif_core.dic
dictionary named 'cif_core.dic' version 2.4.2 last updated on
2011-04-26.

Automatic conversion script
Id: cif_fix_values 6909 2019-04-08 15:41:33Z antanas 
;
_cod_original_cell_volume 14624(3)
_cod_original_sg_symbol_H-M 'C 2/c'
_cod_database_code 4131260
_shelx_shelxl_version_number 2014/7
_shelx_space_group_comment
; 
The symmetry employed for this shelxl refinement is uniquely defined 
by the following loop, which should always be used as a source of 
symmetry information in preference to the above space-group names. 
They are only intended as comments. 
;
_shelx_estimated_absorpt_t_min 0.869
_shelx_estimated_absorpt_t_max 0.894

loop_
_space_group_symop_operation_xyz
'x, y, z'
'-x, y, -z+1/2'
'x+1/2, y+1/2, z'
'-x+1/2, y+1/2, -z+1/2'
'-x, -y, -z'
'x, -y, z-1/2'
'-x+1/2, -y+1/2, -z'
'x+1/2, -y+1/2, z-1/2'

loop_
_atom_site_label
_atom_site_type_symbol
_atom_site_fract_x
_atom_site_fract_y
_atom_site_fract_z
_atom_site_U_iso_or_equiv
_atom_site_adp_type
_atom_site_occupancy
_atom_site_site_symmetry_order
_atom_site_calc_flag
_atom_site_refinement_flags_posn
_atom_site_refinement_flags_adp
_atom_site_refinement_flags_occupancy
_atom_site_disorder_assembly
_atom_site_disorder_group
Sn1 Sn 0.39406(2) 0.26959(4) 0.53185(2) 0.04061(15) Uani 0.97 1 d D U P A .
Sn1B Sn 0.3830(4) 0.2277(13) 0.5010(6) 0.0430(17) Uani 0.03 1 d . U P A 2
Sn2 Sn 0.37978(6) 0.12549(15) 0.60372(7) 0.0417(4) Uani 0.66 1 d . U P A 1
Sn2B Sn 0.37656(11) 0.0954(3) 0.59002(13) 0.0356(7) Uani 0.34 1 d . U P A 2
C1 C 0.43399(14) 0.2296(4) 0.4978(2) 0.0332(14) Uani 1 1 d . . . . .
C2 C 0.44049(14) 0.2871(4) 0.4577(2) 0.0351(14) Uani 1 1 d . . . . .
C3 C 0.46964(15) 0.2717(5) 0.4439(2) 0.0409(15) Uani 1 1 d . . . . .
H3 H 0.4742 0.3128 0.4178 0.049 Uiso 1 1 calc R U . . .
C4 C 0.49157(15) 0.1984(5) 0.4675(2) 0.0435(16) Uani 1 1 d . . . . .
H4 H 0.5115 0.1903 0.4587 0.052 Uiso 1 1 calc R U . . .
C5 C 0.48433(15) 0.1367(5) 0.5040(2) 0.0410(16) Uani 1 1 d . . . . .
H5 H 0.4990 0.0836 0.5191 0.049 Uiso 1 1 calc R U . . .
C6 C 0.45617(14) 0.1499(4) 0.5195(2) 0.0377(15) Uani 1 1 d . . . . .
C7 C 0.41590(14) 0.3562(5) 0.4240(2) 0.0365(15) Uani 1 1 d . . . . .
C8 C 0.39304(17) 0.3091(6) 0.3838(2) 0.0543(19) Uani 1 1 d . . . . .
C9 C 0.36967(19) 0.3711(7) 0.3545(3) 0.071(2) Uani 1 1 d . . . . .
H9 H 0.3541 0.3394 0.3275 0.085 Uiso 1 1 calc R U . . .
C10 C 0.36713(19) 0.4747(8) 0.3612(3) 0.069(2) Uani 1 1 d . . . . .
C11 C 0.39100(16) 0.5213(6) 0.3984(3) 0.057(2) Uani 1 1 d . . . . .
H11 H 0.3905 0.5942 0.4029 0.068 Uiso 1 1 calc R U . . .
C12 C 0.41599(14) 0.4628(5) 0.4298(2) 0.0405(16) Uani 1 1 d . . . . .
C13 C 0.3959(2) 0.1925(6) 0.3721(3) 0.079(3) Uani 1 1 d . . . . .
H13 H 0.4085 0.1580 0.4037 0.095 Uiso 1 1 calc R U . . .
C14 C 0.3627(3) 0.1396(7) 0.3560(4) 0.114(4) Uani 1 1 d . . . . .
H14A H 0.3509 0.1654 0.3227 0.171 Uiso 1 1 calc R U . . .
H14B H 0.3503 0.1551 0.3808 0.171 Uiso 1 1 calc R U . . .
H14C H 0.3656 0.0645 0.3543 0.171 Uiso 1 1 calc R U . . .
C15 C 0.4138(2) 0.1771(8) 0.3323(4) 0.113(4) Uani 1 1 d . . . . .
H15A H 0.4182 0.1031 0.3294 0.170 Uiso 1 1 calc R U . . .
H15B H 0.4342 0.2153 0.3416 0.170 Uiso 1 1 calc R U . . .
H15C H 0.4006 0.2028 0.2998 0.170 Uiso 1 1 calc R U . . .
C16 C 0.3383(2) 0.5376(8) 0.3307(4) 0.105(4) Uani 1 1 d D . . . .
H16 H 0.3337 0.4974 0.2985 0.126 Uiso 0.75 1 calc R U P B 1
H16A H 0.3434 0.6100 0.3432 0.126 Uiso 0.25 1 calc R U P C 2
C17 C 0.30794(19) 0.5120(8) 0.3468(3) 0.097(3) Uani 1 1 d . . . . .
H17A H 0.3109 0.5311 0.3824 0.146 Uiso 1 1 calc R U . . .
H17B H 0.3035 0.4376 0.3427 0.146 Uiso 1 1 calc R U . . .
H17C H 0.2897 0.5509 0.3259 0.146 Uiso 1 1 calc R U . . .
C18 C 0.3445(3) 0.6319(10) 0.3126(6) 0.129(7) Uani 0.75 1 d D U P D 1
H18A H 0.3278 0.6478 0.2817 0.193 Uiso 0.75 1 calc R U P D 1
H18B H 0.3657 0.6302 0.3052 0.193 Uiso 0.75 1 calc R U P D 1
H18C H 0.3445 0.6853 0.3381 0.193 Uiso 0.75 1 calc R U P D 1
C18B C 0.3354(11) 0.545(4) 0.2802(7) 0.126(8) Uani 0.25 1 d D U P D 2
H18D H 0.3246 0.4831 0.2632 0.189 Uiso 0.25 1 calc R U P D 2
H18E H 0.3569 0.5512 0.2742 0.189 Uiso 0.25 1 calc R U P D 2
H18F H 0.3226 0.6066 0.2668 0.189 Uiso 0.25 1 calc R U P D 2
C19 C 0.44277(15) 0.5184(5) 0.4688(3) 0.0509(18) Uani 1 1 d . . . . .
H19 H 0.4528 0.4682 0.4961 0.061 Uiso 1 1 calc R U . . .
C20 C 0.4313(2) 0.6125(6) 0.4928(3) 0.092(3) Uani 1 1 d . . . . .
H20A H 0.4226 0.6642 0.4666 0.138 Uiso 1 1 calc R U . . .
H20B H 0.4496 0.6425 0.5180 0.138 Uiso 1 1 calc R U . . .
H20C H 0.4145 0.5916 0.5091 0.138 Uiso 1 1 calc DR U . . .
C21 C 0.46906(17) 0.5572(6) 0.4437(3) 0.077(3) Uani 1 1 d . . . . .
H21A H 0.4750 0.5013 0.4236 0.116 Uiso 1 1 calc R U . . .
H21B H 0.4882 0.5787 0.4700 0.116 Uiso 1 1 calc R U . . .
H21C H 0.4607 0.6163 0.4218 0.116 Uiso 1 1 calc R U . . .
C22 C 0.45047(15) 0.0690(5) 0.5555(3) 0.0490(17) Uani 1 1 d . . . . .
C23 C 0.46817(18) 0.0681(6) 0.6062(3) 0.063(2) Uani 1 1 d . . . . .
C24 C 0.4661(2) -0.0180(7) 0.6363(3) 0.082(3) Uani 1 1 d . . . . .
H24 H 0.4781 -0.0176 0.6707 0.098 Uiso 1 1 calc R U . . .
C25 C 0.4476(2) -0.1025(7) 0.6181(4) 0.076(3) Uani 1 1 d D . . . .
C26 C 0.42918(17) -0.0975(5) 0.5686(3) 0.064(2) Uani 1 1 d . . . . .
H26 H 0.4152 -0.1538 0.5559 0.077 Uiso 1 1 calc R U . . .
C27 C 0.42997(15) -0.0158(5) 0.5368(3) 0.0469(17) Uani 1 1 d . . . . .
C28 C 0.4898(2) 0.1597(7) 0.6295(3) 0.092(3) Uani 1 1 d . . . . .
H28 H 0.4849 0.2191 0.6053 0.110 Uiso 1 1 calc R U . . .
C29 C 0.4856(3) 0.1956(8) 0.6794(3) 0.160(6) Uani 1 1 d . . . . .
H29A H 0.4626 0.2034 0.6773 0.240 Uiso 1 1 calc DR U . . .
H29B H 0.4965 0.2624 0.6880 0.240 Uiso 1 1 calc R U . . .
H29C H 0.4951 0.1445 0.7054 0.240 Uiso 1 1 calc R U . . .
C30 C 0.5263(3) 0.1250(10) 0.6358(4) 0.160(6) Uani 1 1 d . . . . .
H30A H 0.5402 0.1864 0.6406 0.240 Uiso 1 1 calc R U . . .
H30B H 0.5281 0.0879 0.6053 0.240 Uiso 1 1 calc R U . . .
H30C H 0.5331 0.0793 0.6651 0.240 Uiso 1 1 calc R U . . .
C31 C 0.4513(6) -0.1909(9) 0.6561(5) 0.075(4) Uani 0.5 1 d D U P E 1
H31 H 0.4297 -0.2256 0.6461 0.090 Uiso 0.5 1 calc R U P E 1
C32 C 0.4746(5) -0.2761(16) 0.6437(9) 0.051(6) Uani 0.5 1 d D U P E 1
H32A H 0.4685 -0.2907 0.6074 0.076 Uiso 0.5 1 calc R U P E 1
H32B H 0.4729 -0.3396 0.6624 0.076 Uiso 0.5 1 calc R U P E 1
H32C H 0.4970 -0.2508 0.6537 0.076 Uiso 0.5 1 calc R U P E 1
C33 C 0.4553(3) -0.1655(10) 0.7134(4) 0.055(4) Uani 0.5 1 d D U P E 1
H33A H 0.4773 -0.1400 0.7283 0.083 Uiso 0.5 1 calc R U P E 1
H33B H 0.4516 -0.2283 0.7312 0.083 Uiso 0.5 1 calc R U P E 1
H33C H 0.4397 -0.1122 0.7166 0.083 Uiso 0.5 1 calc R U P E 1
C31A C 0.4446(5) -0.2031(10) 0.6460(6) 0.075(4) Uani 0.5 1 d D U P E 2
H31A H 0.4395 -0.1843 0.6785 0.090 Uiso 0.5 1 calc R U P E 2
C32A C 0.4805(5) -0.2461(19) 0.6589(10) 0.077(8) Uani 0.5 1 d D U P E 2
H32D H 0.4802 -0.3218 0.6612 0.115 Uiso 0.5 1 calc R U P E 2
H32E H 0.4928 -0.2174 0.6913 0.115 Uiso 0.5 1 calc R U P E 2
H32F H 0.4908 -0.2256 0.6322 0.115 Uiso 0.5 1 calc R U P E 2
C33A C 0.4181(5) -0.2848(17) 0.6176(9) 0.153(10) Uani 0.5 1 d D U P E 2
H33D H 0.4104 -0.3247 0.6426 0.230 Uiso 0.5 1 calc R U P E 2
H33E H 0.4278 -0.3319 0.5976 0.230 Uiso 0.5 1 calc R U P E 2
H33F H 0.3999 -0.2480 0.5953 0.230 Uiso 0.5 1 calc R U P E 2
C34 C 0.41001(15) -0.0181(5) 0.4826(3) 0.059(2) Uani 1 1 d . . . . .
H34 H 0.4116 0.0522 0.4681 0.071 Uiso 1 1 calc R U . . .
C35 C 0.3755(2) -0.0387(12) 0.4775(4) 0.179(7) Uani 1 1 d . . . . .
H35A H 0.3654 -0.0627 0.4432 0.268 Uiso 1 1 calc R U . . .
H35B H 0.3649 0.0250 0.4843 0.268 Uiso 1 1 calc R U . . .
H35C H 0.3733 -0.0922 0.5018 0.268 Uiso 1 1 calc R U . . .
C36 C 0.4219(3) -0.0915(11) 0.4520(4) 0.227(10) Uani 1 1 d . . . . .
H36A H 0.4242 -0.1596 0.4683 0.341 Uiso 1 1 calc R U . . .
H36B H 0.4430 -0.0684 0.4482 0.341 Uiso 1 1 calc R U . . .
H36C H 0.4066 -0.0963 0.4186 0.341 Uiso 1 1 calc R U . . .
C37 C 0.33062(14) 0.1569(4) 0.6100(2) 0.0311(14) Uani 1 1 d . . . . .
C38 C 0.30412(14) 0.0926(4) 0.5895(2) 0.0320(14) Uani 1 1 d . . . . .
C39 C 0.27521(15) 0.1045(5) 0.6037(2) 0.0422(16) Uani 1 1 d . . . . .
H39 H 0.2570 0.0633 0.5879 0.051 Uiso 1 1 calc R U . . .
C40 C 0.27265(16) 0.1750(5) 0.6403(2) 0.0468(17) Uani 1 1 d . . . . .
H40 H 0.2530 0.1827 0.6499 0.056 Uiso 1 1 calc R U . . .
C41 C 0.29936(17) 0.2342(5) 0.6627(2) 0.0507(18) Uani 1 1 d . . . . .
H41 H 0.2979 0.2814 0.6887 0.061 Uiso 1 1 calc R U . . .
C42 C 0.32828(16) 0.2271(5) 0.6486(2) 0.0399(15) Uani 1 1 d . . . . .
C43 C 0.30675(13) 0.0017(4) 0.5560(2) 0.0325(14) Uani 1 1 d . . . . .
C44 C 0.29603(13) 0.0068(4) 0.5033(2) 0.0350(14) Uani 1 1 d . . . . .
C45 C 0.29595(15) -0.0822(5) 0.4752(2) 0.0448(16) Uani 1 1 d . . . . .
H45 H 0.2880 -0.0786 0.4395 0.054 Uiso 1 1 calc R U . . .
C46 C 0.30708(15) -0.1771(5) 0.4973(3) 0.0437(16) Uani 1 1 d . . . . .
C86 C 0.31781(15) -0.1809(5) 0.5490(3) 0.0455(16) Uani 1 1 d . . . . .
H86 H 0.3255 -0.2448 0.5648 0.055 Uiso 1 1 calc R U . . .
C48 C 0.31778(15) -0.0935(4) 0.5789(2) 0.0407(16) Uani 1 1 d . . . . .
C49 C 0.28255(16) 0.1071(5) 0.4771(2) 0.0448(16) Uani 1 1 d . . . . .
H49 H 0.2905 0.1652 0.5012 0.054 Uiso 1 1 calc R U . . .
C50 C 0.2931(2) 0.1292(6) 0.4291(3) 0.084(3) Uani 1 1 d . . . . .
H50A H 0.3167 0.1287 0.4368 0.125 Uiso 1 1 calc R U . . .
H50B H 0.2850 0.1973 0.4159 0.125 Uiso 1 1 calc R U . . .
H50C H 0.2843 0.0758 0.4039 0.125 Uiso 1 1 calc R U . . .
C51 C 0.24516(18) 0.1082(6) 0.4640(3) 0.083(3) Uani 1 1 d . . . . .
H51A H 0.2367 0.0495 0.4419 0.125 Uiso 1 1 calc R U . . .
H51B H 0.2371 0.1731 0.4467 0.125 Uiso 1 1 calc R U . . .
H51C H 0.2380 0.1027 0.4952 0.125 Uiso 1 1 calc R U . . .
C52 C 0.30628(16) -0.2727(5) 0.4649(3) 0.059(2) Uani 1 1 d . . . . .
H52 H 0.3015 -0.2491 0.4290 0.071 Uiso 1 1 calc R U . . .
C53 C 0.33918(18) -0.3269(6) 0.4770(3) 0.082(3) Uani 1 1 d . . . . .
H53A H 0.3447 -0.3513 0.5121 0.122 Uiso 1 1 calc R U . . .
H53B H 0.3557 -0.2781 0.4724 0.122 Uiso 1 1 calc R U . . .
H53C H 0.3382 -0.3862 0.4543 0.122 Uiso 1 1 calc R U . . .
C54 C 0.27964(17) -0.3437(6) 0.4691(3) 0.076(3) Uani 1 1 d . . . . .
H54A H 0.2841 -0.3714 0.5035 0.114 Uiso 1 1 calc R U . . .
H54B H 0.2781 -0.4008 0.4450 0.114 Uiso 1 1 calc R U . . .
H54C H 0.2592 -0.3054 0.4614 0.114 Uiso 1 1 calc R U . . .
C55 C 0.32749(19) -0.1057(5) 0.6364(3) 0.057(2) Uani 1 1 d . . . . .
H55 H 0.3289 -0.0347 0.6515 0.068 Uiso 1 1 calc R U . . .
C56 C 0.3605(2) -0.1576(5) 0.6562(3) 0.079(3) Uani 1 1 d . . . . .
H56A H 0.3594 -0.2295 0.6444 0.118 Uiso 1 1 calc R U . . .
H56B H 0.3666 -0.1563 0.6932 0.118 Uiso 1 1 calc R U . . .
H56C H 0.3768 -0.1201 0.6435 0.118 Uiso 1 1 calc R U . . .
C57 C 0.3010(2) -0.1639(7) 0.6528(3) 0.094(3) Uani 1 1 d . . . . .
H57A H 0.2805 -0.1267 0.6411 0.141 Uiso 1 1 calc R U . . .
H57B H 0.3066 -0.1689 0.6898 0.141 Uiso 1 1 calc R U . . .
H57C H 0.2988 -0.2337 0.6382 0.141 Uiso 1 1 calc R U . . .
C58 C 0.35755(16) 0.2872(5) 0.6768(2) 0.0426(16) Uani 1 1 d . . . . .
C59 C 0.38218(18) 0.2352(6) 0.7119(2) 0.0562(19) Uani 1 1 d . . . . .
C60 C 0.40844(18) 0.2921(6) 0.7371(3) 0.063(2) Uani 1 1 d . . . . .
H60 H 0.4257 0.2568 0.7597 0.075 Uiso 1 1 calc R U . . .
C61 C 0.41130(18) 0.3979(6) 0.7314(3) 0.0568(19) Uani 1 1 d . . . . .
C62 C 0.38548(19) 0.4473(6) 0.6984(3) 0.060(2) Uani 1 1 d . . . . .
H62 H 0.3862 0.5203 0.6948 0.071 Uiso 1 1 calc R U . . .
C63 C 0.35908(17) 0.3941(5) 0.6710(3) 0.0495(18) Uani 1 1 d . . . . .
C64 C 0.3784(2) 0.1242(6) 0.7271(3) 0.081(3) Uani 1 1 d . . . . .
H64 H 0.3637 0.0888 0.6975 0.097 Uiso 1 1 calc R U . . .
C65 C 0.4102(2) 0.0641(7) 0.7406(4) 0.117(4) Uani 1 1 d . . . . .
H65A H 0.4217 0.0754 0.7144 0.175 Uiso 1 1 calc R U . . .
H65B H 0.4057 -0.0099 0.7428 0.175 Uiso 1 1 calc R U . . .
H65C H 0.4235 0.0883 0.7732 0.175 Uiso 1 1 calc R U . . .
C66 C 0.3614(3) 0.1228(8) 0.7708(3) 0.132(5) Uani 1 1 d . . . . .
H66A H 0.3742 0.1630 0.7994 0.197 Uiso 1 1 calc R U . . .
H66B H 0.3595 0.0512 0.7815 0.197 Uiso 1 1 calc R U . . .
H66C H 0.3398 0.1535 0.7591 0.197 Uiso 1 1 calc R U . . .
C67 C 0.4404(2) 0.4596(7) 0.7621(4) 0.090(3) Uani 0.44 1 d D . P F 1
H67 H 0.4458 0.4141 0.7927 0.108 Uiso 0.44 1 calc R U P F 1
C68 C 0.4707(3) 0.4553(15) 0.7505(7) 0.091(4) Uani 0.44 1 d D . P F 1
H68A H 0.4728 0.5143 0.7291 0.136 Uiso 0.44 1 calc R U P F 1
H68B H 0.4723 0.3906 0.7326 0.136 Uiso 0.44 1 calc R U P F 1
H68C H 0.4880 0.4579 0.7819 0.136 Uiso 0.44 1 calc R U P F 1
C69 C 0.4324(4) 0.5542(11) 0.7867(7) 0.064(5) Uani 0.44 1 d D . P F 1
H69A H 0.4516 0.5781 0.8120 0.096 Uiso 0.44 1 calc R U P F 1
H69B H 0.4152 0.5389 0.8032 0.096 Uiso 0.44 1 calc R U P F 1
H69C H 0.4252 0.6083 0.7612 0.096 Uiso 0.44 1 calc R U P F 1
C67A C 0.4404(2) 0.4596(7) 0.7621(4) 0.090(3) Uani 0.56 1 d D . P F 2
H67A H 0.4587 0.4173 0.7563 0.108 Uiso 0.56 1 calc R U P F 2
C68A C 0.4456(4) 0.5555(10) 0.7394(5) 0.091(4) Uani 0.56 1 d D . P F 2
H68D H 0.4311 0.6084 0.7470 0.136 Uiso 0.56 1 calc R U P F 2
H68E H 0.4411 0.5465 0.7027 0.136 Uiso 0.56 1 calc R U P F 2
H68F H 0.4680 0.5774 0.7529 0.136 Uiso 0.56 1 calc R U P F 2
C69A C 0.4457(4) 0.4495(12) 0.8151(4) 0.095(6) Uani 0.56 1 d D . P F 2
H69D H 0.4680 0.4692 0.8317 0.142 Uiso 0.56 1 calc R U P F 2
H69E H 0.4420 0.3774 0.8234 0.142 Uiso 0.56 1 calc R U P F 2
H69F H 0.4307 0.4949 0.8268 0.142 Uiso 0.56 1 calc R U P F 2
C70 C 0.3315(2) 0.4552(5) 0.6369(3) 0.067(2) Uani 1 1 d . . . . .
H70 H 0.3176 0.4050 0.6130 0.080 Uiso 1 1 calc R U . . .
C71 C 0.3430(2) 0.5357(6) 0.6057(3) 0.103(3) Uani 1 1 d . . . . .
H71A H 0.3515 0.5957 0.6269 0.154 Uiso 1 1 calc R U . . .
H71B H 0.3249 0.5576 0.5777 0.154 Uiso 1 1 calc R U . . .
H71C H 0.3601 0.5062 0.5921 0.154 Uiso 1 1 calc R U . . .
C72 C 0.3100(2) 0.5076(6) 0.6673(4) 0.097(3) Uani 1 1 d . . . . .
H72A H 0.3228 0.5578 0.6910 0.145 Uiso 1 1 calc R U . . .
H72B H 0.3015 0.4548 0.6862 0.145 Uiso 1 1 calc R U . . .
H72C H 0.2920 0.5433 0.6441 0.145 Uiso 1 1 calc R U . . .
C81 C 0.35448(19) 0.3359(7) 0.4762(3) 0.085(3) Uani 1 1 d . . . . .
H81A H 0.3623 0.3985 0.4621 0.103 Uiso 1 1 calc R U . A .
H81B H 0.3473 0.2856 0.4482 0.103 Uiso 1 1 calc R U . . .
C82 C 0.32628(17) 0.3648(5) 0.4951(3) 0.060(2) Uani 1 1 d . . . . .
H82A H 0.3233 0.3132 0.5198 0.091 Uiso 1 1 calc R U . . .
H82B H 0.3069 0.3674 0.4668 0.091 Uiso 1 1 calc R U . . .
H82C H 0.3300 0.4330 0.5114 0.091 Uiso 1 1 calc R U . . .
C83 C 0.4107(2) 0.4112(6) 0.5745(3) 0.040(2) Uani 0.56 1 d D . P A 1
H83A H 0.4041 0.4716 0.5520 0.048 Uiso 0.56 1 calc DR U P A 1
H83B H 0.3999 0.4172 0.6024 0.048 Uiso 0.56 1 calc R U P A 1
C84 C 0.44878(19) 0.4142(6) 0.5976(3) 0.074(2) Uani 0.56 1 d D . P A 1
H84A H 0.4596 0.3899 0.5722 0.111 Uiso 0.56 1 calc R U P A 1
H84B H 0.4546 0.3691 0.6273 0.111 Uiso 0.56 1 calc R U P A 1
H84C H 0.4556 0.4854 0.6074 0.111 Uiso 0.56 1 calc R U P A 1
C83A C 0.4196(2) 0.3378(8) 0.6031(3) 0.040(2) Uani 0.44 1 d D . P A 2
H83C H 0.4041 0.3777 0.6171 0.048 Uiso 0.44 1 calc R U P A 2
H83D H 0.4287 0.2818 0.6273 0.048 Uiso 0.44 1 calc DR U P A 2
C84A C 0.44878(19) 0.4142(6) 0.5976(3) 0.074(2) Uani 0.44 1 d D . P A 2
H84D H 0.4516 0.4088 0.5633 0.111 Uiso 0.44 1 calc R U P A 2
H84E H 0.4688 0.3939 0.6221 0.111 Uiso 0.44 1 calc R U P A 2
H84F H 0.4434 0.4858 0.6040 0.111 Uiso 0.44 1 calc R U P A 2

loop_
_atom_site_aniso_label
_atom_site_aniso_U_11
_atom_site_aniso_U_22
_atom_site_aniso_U_33
_atom_site_aniso_U_23
_atom_site_aniso_U_13
_atom_site_aniso_U_12
Sn1 0.0354(3) 0.0485(3) 0.0375(3) 0.0093(2) 0.0085(2) -0.0039(2)
Sn1B 0.041(3) 0.047(3) 0.042(3) 0.006(3) 0.013(3) -0.004(3)
Sn2 0.0431(7) 0.0407(10) 0.0445(10) 0.0089(5) 0.0169(7) 0.0104(7)
Sn2B 0.0338(10) 0.0363(18) 0.0404(17) 0.0175(11) 0.0163(12) 0.0050(12)
C1 0.038(3) 0.027(3) 0.031(3) 0.003(3) 0.003(3) -0.008(3)
C2 0.038(4) 0.031(4) 0.034(3) -0.006(3) 0.005(3) -0.008(3)
C3 0.044(4) 0.039(4) 0.041(4) 0.005(3) 0.014(3) 0.000(3)
C4 0.036(4) 0.041(4) 0.049(4) -0.010(3) 0.004(3) -0.002(3)
C5 0.036(4) 0.034(4) 0.047(4) -0.007(3) 0.000(3) -0.005(3)
C6 0.031(3) 0.032(4) 0.044(4) 0.004(3) -0.001(3) -0.012(3)
C7 0.032(3) 0.044(4) 0.035(4) 0.015(3) 0.011(3) 0.002(3)
C8 0.056(5) 0.075(5) 0.028(4) 0.004(4) 0.004(3) -0.005(4)
C9 0.064(5) 0.100(7) 0.035(4) 0.019(5) -0.010(4) -0.019(5)
C10 0.050(5) 0.095(7) 0.054(5) 0.041(5) -0.002(4) 0.003(5)
C11 0.047(4) 0.056(5) 0.071(5) 0.037(4) 0.021(4) 0.011(4)
C12 0.033(4) 0.045(4) 0.048(4) 0.023(3) 0.018(3) 0.005(3)
C13 0.113(8) 0.070(6) 0.043(5) -0.013(4) 0.000(5) -0.008(5)
C14 0.160(10) 0.101(8) 0.087(7) -0.019(6) 0.039(7) -0.061(7)
C15 0.106(8) 0.115(8) 0.105(8) -0.053(7) 0.004(7) 0.003(7)
C16 0.057(6) 0.119(8) 0.123(8) 0.077(7) -0.006(6) 0.017(6)
C17 0.044(5) 0.130(9) 0.100(7) 0.017(6) -0.012(5) 0.013(5)
C18 0.112(11) 0.139(14) 0.149(14) 0.105(12) 0.061(11) 0.077(12)
C18B 0.111(12) 0.137(15) 0.145(16) 0.110(13) 0.060(12) 0.072(13)
C19 0.039(4) 0.034(4) 0.076(5) 0.008(4) 0.008(4) 0.000(3)
C20 0.074(6) 0.062(6) 0.143(9) -0.027(6) 0.034(6) 0.000(5)
C21 0.047(5) 0.055(5) 0.133(8) 0.015(5) 0.029(5) -0.010(4)
C22 0.042(4) 0.041(4) 0.061(5) 0.017(3) 0.008(4) 0.010(3)
C23 0.069(5) 0.059(5) 0.054(5) 0.026(4) 0.002(4) -0.006(4)
C24 0.077(6) 0.095(7) 0.078(6) 0.048(6) 0.031(5) 0.022(6)
C25 0.059(5) 0.060(6) 0.120(8) 0.045(5) 0.040(6) 0.018(5)
C26 0.038(4) 0.040(4) 0.120(7) 0.032(5) 0.030(5) 0.013(3)
C27 0.035(4) 0.027(4) 0.078(5) 0.015(3) 0.013(4) 0.004(3)
C28 0.116(8) 0.087(7) 0.054(5) 0.020(5) -0.014(5) -0.035(6)
C29 0.290(18) 0.135(10) 0.040(6) 0.006(6) 0.017(8) -0.073(11)
C30 0.098(9) 0.210(15) 0.132(10) 0.042(9) -0.043(8) -0.078(9)
C31 0.075(9) 0.053(6) 0.115(9) 0.046(6) 0.057(8) 0.025(6)
C32 0.070(11) 0.022(9) 0.062(12) 0.005(8) 0.022(9) 0.000(8)
C33 0.074(9) 0.056(8) 0.045(8) 0.042(7) 0.034(7) 0.037(7)
C31A 0.075(9) 0.053(6) 0.115(9) 0.045(6) 0.057(7) 0.024(5)
C32A 0.087(14) 0.071(16) 0.075(14) 0.033(12) 0.025(11) 0.022(11)
C33A 0.117(18) 0.137(19) 0.22(2) 0.027(18) 0.078(18) -0.024(15)
C34 0.029(4) 0.039(4) 0.103(6) 0.009(4) 0.007(4) -0.005(3)
C35 0.045(6) 0.33(2) 0.147(11) 0.049(12) -0.010(6) -0.066(9)
C36 0.193(14) 0.308(19) 0.115(9) -0.123(11) -0.079(9) 0.194(14)
C37 0.040(4) 0.024(3) 0.030(3) 0.006(3) 0.010(3) 0.002(3)
C38 0.040(4) 0.028(3) 0.028(3) 0.004(3) 0.010(3) 0.004(3)
C39 0.046(4) 0.039(4) 0.043(4) 0.002(3) 0.014(3) 0.001(3)
C40 0.044(4) 0.046(4) 0.053(4) 0.002(3) 0.018(3) 0.009(3)
C41 0.064(5) 0.054(4) 0.035(4) -0.007(3) 0.014(3) 0.020(4)
C42 0.062(4) 0.028(3) 0.030(3) -0.001(3) 0.013(3) 0.009(3)
C43 0.031(3) 0.027(3) 0.043(4) 0.003(3) 0.017(3) -0.002(3)
C44 0.030(3) 0.031(4) 0.043(4) -0.006(3) 0.008(3) -0.002(3)
C45 0.042(4) 0.045(4) 0.048(4) -0.011(3) 0.013(3) -0.010(3)
C46 0.037(4) 0.036(4) 0.061(5) -0.012(3) 0.018(3) -0.006(3)
C86 0.046(4) 0.031(4) 0.057(5) -0.004(3) 0.009(3) 0.001(3)
C48 0.044(4) 0.026(4) 0.050(4) -0.002(3) 0.007(3) -0.004(3)
C49 0.060(4) 0.031(4) 0.041(4) -0.002(3) 0.009(3) -0.001(3)
C50 0.137(8) 0.061(5) 0.060(5) 0.011(4) 0.040(5) 0.007(5)
C51 0.063(5) 0.075(6) 0.105(7) 0.031(5) 0.010(5) 0.023(5)
C52 0.046(4) 0.048(4) 0.084(5) -0.029(4) 0.018(4) -0.007(4)
C53 0.066(6) 0.069(6) 0.121(7) -0.037(5) 0.043(5) -0.010(5)
C54 0.049(5) 0.061(5) 0.119(7) -0.043(5) 0.023(5) -0.021(4)
C55 0.096(6) 0.022(4) 0.053(5) 0.004(3) 0.020(4) 0.000(4)
C56 0.116(7) 0.037(4) 0.064(5) 0.008(4) -0.010(5) 0.001(5)
C57 0.142(9) 0.079(6) 0.067(6) 0.020(5) 0.037(6) -0.009(6)
C58 0.050(4) 0.042(4) 0.029(3) -0.002(3) -0.002(3) -0.002(3)
C59 0.064(5) 0.064(5) 0.034(4) 0.007(4) 0.000(3) -0.004(4)
C60 0.059(5) 0.064(6) 0.056(5) 0.007(4) -0.001(4) -0.009(4)
C61 0.055(5) 0.063(5) 0.052(5) -0.016(4) 0.014(4) -0.004(4)
C62 0.073(5) 0.041(4) 0.069(5) -0.018(4) 0.027(5) -0.002(4)
C63 0.053(4) 0.042(4) 0.052(4) -0.019(3) 0.011(4) -0.007(4)
C64 0.098(7) 0.070(6) 0.057(5) 0.037(4) -0.013(5) -0.010(5)
C65 0.109(8) 0.071(6) 0.119(8) 0.046(6) -0.062(6) -0.021(6)
C66 0.168(11) 0.150(10) 0.061(6) 0.045(6) 0.001(7) -0.061(8)
C67 0.082(7) 0.078(7) 0.111(8) -0.035(6) 0.024(6) -0.042(5)
C68 0.063(8) 0.090(10) 0.109(10) -0.014(9) 0.001(8) -0.002(7)
C69 0.063(11) 0.062(12) 0.075(12) -0.056(10) 0.030(10) -0.036(9)
C67A 0.082(7) 0.078(7) 0.111(8) -0.035(6) 0.024(6) -0.042(5)
C68A 0.063(8) 0.090(10) 0.109(10) -0.014(9) 0.001(8) -0.002(7)
C69A 0.139(16) 0.076(12) 0.055(10) -0.011(9) -0.001(10) -0.049(11)
C70 0.088(6) 0.027(4) 0.074(5) -0.010(4) 0.000(5) 0.009(4)
C71 0.158(10) 0.036(5) 0.092(7) 0.006(5) -0.007(6) -0.010(5)
C72 0.094(7) 0.058(6) 0.132(8) -0.023(5) 0.018(6) 0.034(5)
C81 0.084(6) 0.097(7) 0.088(6) 0.054(5) 0.045(5) 0.048(5)
C82 0.055(5) 0.052(5) 0.075(5) 0.003(4) 0.016(4) 0.011(4)
C83 0.054(6) 0.041(6) 0.022(5) -0.012(4) 0.006(4) -0.007(5)
C84 0.071(5) 0.079(6) 0.064(5) -0.021(4) 0.001(4) -0.023(5)
C83A 0.054(6) 0.041(6) 0.022(5) -0.012(4) 0.006(4) -0.007(5)
C84A 0.071(5) 0.079(6) 0.064(5) -0.021(4) 0.001(4) -0.023(5)

loop_
_atom_type_symbol
_atom_type_description
_atom_type_scat_dispersion_real
_atom_type_scat_dispersion_imag
_atom_type_scat_source
C C 0.0033 0.0016 'International Tables Vol C Tables 4.2.6.8 and 6.1.1.4'
H H 0.0000 0.0000 'International Tables Vol C Tables 4.2.6.8 and 6.1.1.4'
Sn Sn -0.6537 1.4246 'International Tables Vol C Tables 4.2.6.8 and 6.1.1.4'

loop_
_geom_angle_atom_site_label_1
_geom_angle_atom_site_label_2
_geom_angle_atom_site_label_3
_geom_angle
Sn1B Sn1 C81 60.4(9)
Sn1B Sn1 C83A 171.7(9)
C81 Sn1 C83A 127.1(4)
C81 Sn1 C83 97.8(4)
Sn1B Sn1 C1 76.5(9)
C81 Sn1 C1 110.4(2)
C83A Sn1 C1 102.1(3)
C83 Sn1 C1 103.9(3)
C81 Sn1 Sn2 118.3(2)
C83 Sn1 Sn2 105.7(2)
C1 Sn1 Sn2 117.39(15)
Sn1B Sn1 Sn2B 85.2(8)
C81 Sn1 Sn2B 115.0(3)
C83A Sn1 Sn2B 87.9(3)
C1 Sn1 Sn2B 112.34(16)
Sn1 Sn1B C1 77.0(9)
Sn1 Sn1B Sn2B 75.5(8)
C1 Sn1B Sn2B 109.4(6)
C37 Sn2 Sn1 108.04(16)
C37 Sn2B Sn1 102.39(19)
C37 Sn2B Sn1B 104.7(4)
Sn1 Sn2B Sn1B 19.3(3)
C2 C1 C6 117.6(5)
C2 C1 Sn1B 115.6(6)
C6 C1 Sn1B 122.4(6)
C2 C1 Sn1 122.3(4)
C6 C1 Sn1 119.8(4)
C3 C2 C1 120.0(5)
C3 C2 C7 116.6(5)
C1 C2 C7 122.9(5)
C4 C3 C2 121.1(6)
C4 C3 H3 119.4
C2 C3 H3 119.4
C3 C4 C5 119.1(6)
C3 C4 H4 120.4
C5 C4 H4 120.4
C4 C5 C6 121.9(6)
C4 C5 H5 119.1
C6 C5 H5 119.1
C5 C6 C1 119.9(5)
C5 C6 C22 114.7(5)
C1 C6 C22 125.1(5)
C12 C7 C8 120.0(6)
C12 C7 C2 122.5(5)
C8 C7 C2 117.4(6)
C9 C8 C7 117.5(7)
C9 C8 C13 122.0(7)
C7 C8 C13 120.4(6)
C10 C9 C8 124.6(7)
C10 C9 H9 117.7
C8 C9 H9 117.7
C9 C10 C11 117.3(7)
C9 C10 C16 122.0(8)
C11 C10 C16 120.7(9)
C10 C11 C12 121.3(7)
C10 C11 H11 119.3
C12 C11 H11 119.3
C7 C12 C11 118.9(6)
C7 C12 C19 121.8(5)
C11 C12 C19 119.4(6)
C15 C13 C14 110.0(7)
C15 C13 C8 111.1(8)
C14 C13 C8 112.1(8)
C15 C13 H13 107.8
C14 C13 H13 107.8
C8 C13 H13 107.8
C13 C14 H14A 109.5
C13 C14 H14B 109.5
H14A C14 H14B 109.5
C13 C14 H14C 109.5
H14A C14 H14C 109.5
H14B C14 H14C 109.5
C13 C15 H15A 109.5
C13 C15 H15B 109.5
H15A C15 H15B 109.5
C13 C15 H15C 109.5
H15A C15 H15C 109.5
H15B C15 H15C 109.5
C18B C16 C17 117(2)
C18 C16 C17 124.2(10)
C18B C16 C10 116.2(19)
C18 C16 C10 117.7(9)
C17 C16 C10 111.0(7)
C18 C16 H16 98.9
C17 C16 H16 98.9
C10 C16 H16 98.9
C18B C16 H16A 103.5
C17 C16 H16A 103.5
C10 C16 H16A 103.5
C16 C17 H17A 109.5
C16 C17 H17B 109.5
H17A C17 H17B 109.5
C16 C17 H17C 109.5
H17A C17 H17C 109.5
H17B C17 H17C 109.5
C16 C18 H18A 109.5
C16 C18 H18B 109.5
H18A C18 H18B 109.5
C16 C18 H18C 109.5
H18A C18 H18C 109.5
H18B C18 H18C 109.5
C16 C18B H18D 109.5
C16 C18B H18E 109.5
H18D C18B H18E 109.5
C16 C18B H18F 109.5
H18D C18B H18F 109.5
H18E C18B H18F 109.5
C20 C19 C12 114.2(6)
C20 C19 C21 106.6(6)
C12 C19 C21 110.1(6)
C20 C19 H19 108.6
C12 C19 H19 108.6
C21 C19 H19 108.6
C19 C20 H20A 109.5
C19 C20 H20B 109.5
H20A C20 H20B 109.5
C19 C20 H20C 109.5
H20A C20 H20C 109.5
H20B C20 H20C 109.5
C19 C21 H21A 109.5
C19 C21 H21B 109.5
H21A C21 H21B 109.5
C19 C21 H21C 109.5
H21A C21 H21C 109.5
H21B C21 H21C 109.5
C23 C22 C27 118.7(6)
C23 C22 C6 121.3(6)
C27 C22 C6 119.4(6)
C24 C23 C22 119.3(7)
C24 C23 C28 119.3(7)
C22 C23 C28 121.4(6)
C25 C24 C23 122.6(8)
C25 C24 H24 118.7
C23 C24 H24 118.7
C24 C25 C26 116.8(7)
C24 C25 C31 113.6(11)
C26 C25 C31 129.6(11)
C24 C25 C31A 127.8(11)
C26 C25 C31A 115.4(11)
C27 C26 C25 123.8(8)
C27 C26 H26 118.1
C25 C26 H26 118.1
C26 C27 C22 118.6(7)
C26 C27 C34 120.5(7)
C22 C27 C34 120.9(6)
C29 C28 C23 114.8(8)
C29 C28 C30 109.4(8)
C23 C28 C30 107.3(8)
C29 C28 H28 108.4
C23 C28 H28 108.4
C30 C28 H28 108.4
C28 C29 H29A 109.5
C28 C29 H29B 109.5
H29A C29 H29B 109.5
C28 C29 H29C 109.5
H29A C29 H29C 109.5
H29B C29 H29C 109.5
C28 C30 H30A 109.5
C28 C30 H30B 109.5
H30A C30 H30B 109.5
C28 C30 H30C 109.5
H30A C30 H30C 109.5
H30B C30 H30C 109.5
C25 C31 C33 119.4(10)
C25 C31 C32 109.6(14)
C33 C31 C32 116.5(11)
C25 C31 H31 102.9
C33 C31 H31 102.9
C32 C31 H31 102.9
C31 C32 H32A 109.5
C31 C32 H32B 109.5
H32A C32 H32B 109.5
C31 C32 H32C 109.5
H32A C32 H32C 109.5
H32B C32 H32C 109.5
C31 C33 H33A 109.5
C31 C33 H33B 109.5
H33A C33 H33B 109.5
C31 C33 H33C 109.5
H33A C33 H33C 109.5
H33B C33 H33C 109.5
C25 C31A C32A 101.9(16)
C25 C31A C33A 117.3(14)
C32A C31A C33A 113.8(11)
C25 C31A H31A 107.8
C32A C31A H31A 107.8
C33A C31A H31A 107.8
C31A C32A H32D 109.5
C31A C32A H32E 109.5
H32D C32A H32E 109.5
C31A C32A H32F 109.5
H32D C32A H32F 109.5
H32E C32A H32F 109.5
C31A C33A H33D 109.5
C31A C33A H33E 109.5
H33D C33A H33E 109.5
C31A C33A H33F 109.5
H33D C33A H33F 109.5
H33E C33A H33F 109.5
C36 C34 C35 108.8(10)
C36 C34 C27 112.9(6)
C35 C34 C27 113.5(7)
C36 C34 H34 107.1
C35 C34 H34 107.1
C27 C34 H34 107.1
C34 C35 H35A 109.5
C34 C35 H35B 109.5
H35A C35 H35B 109.5
C34 C35 H35C 109.5
H35A C35 H35C 109.5
H35B C35 H35C 109.5
C34 C36 H36A 109.5
C34 C36 H36B 109.5
H36A C36 H36B 109.5
C34 C36 H36C 109.5
H36A C36 H36C 109.5
H36B C36 H36C 109.5
C38 C37 C42 118.2(5)
C38 C37 Sn2 123.7(4)
C42 C37 Sn2 115.5(4)
C38 C37 Sn2B 110.7(4)
C42 C37 Sn2B 128.6(4)
C39 C38 C37 120.5(5)
C39 C38 C43 117.6(5)
C37 C38 C43 121.5(5)
C40 C39 C38 121.1(6)
C40 C39 H39 119.5
C38 C39 H39 119.5
C39 C40 C41 118.5(6)
C39 C40 H40 120.8
C41 C40 H40 120.8
C40 C41 C42 122.3(6)
C40 C41 H41 118.9
C42 C41 H41 118.9
C41 C42 C37 119.3(6)
C41 C42 C58 120.4(5)
C37 C42 C58 120.2(6)
C44 C43 C48 119.1(5)
C44 C43 C38 122.3(5)
C48 C43 C38 118.4(5)
C45 C44 C43 119.2(6)
C45 C44 C49 119.9(5)
C43 C44 C49 120.8(5)
C44 C45 C46 122.4(6)
C44 C45 H45 118.8
C46 C45 H45 118.8
C86 C46 C45 117.7(6)
C86 C46 C52 121.7(6)
C45 C46 C52 120.5(6)
C46 C86 C48 121.8(6)
C46 C86 H86 119.1
C48 C86 H86 119.1
C86 C48 C43 119.7(6)
C86 C48 C55 118.7(6)
C43 C48 C55 121.4(5)
C44 C49 C50 114.0(6)
C44 C49 C51 111.2(5)
C50 C49 C51 108.5(6)
C44 C49 H49 107.7
C50 C49 H49 107.7
C51 C49 H49 107.7
C49 C50 H50A 109.5
C49 C50 H50B 109.5
H50A C50 H50B 109.5
C49 C50 H50C 109.5
H50A C50 H50C 109.5
H50B C50 H50C 109.5
C49 C51 H51A 109.5
C49 C51 H51B 109.5
H51A C51 H51B 109.5
C49 C51 H51C 109.5
H51A C51 H51C 109.5
H51B C51 H51C 109.5
C54 C52 C46 111.1(6)
C54 C52 C53 112.5(7)
C46 C52 C53 111.4(6)
C54 C52 H52 107.2
C46 C52 H52 107.2
C53 C52 H52 107.2
C52 C53 H53A 109.5
C52 C53 H53B 109.5
H53A C53 H53B 109.5
C52 C53 H53C 109.5
H53A C53 H53C 109.5
H53B C53 H53C 109.5
C52 C54 H54A 109.5
C52 C54 H54B 109.5
H54A C54 H54B 109.5
C52 C54 H54C 109.5
H54A C54 H54C 109.5
H54B C54 H54C 109.5
C57 C55 C48 109.2(6)
C57 C55 C56 111.8(6)
C48 C55 C56 113.0(6)
C57 C55 H55 107.6
C48 C55 H55 107.6
C56 C55 H55 107.6
C55 C56 H56A 109.5
C55 C56 H56B 109.5
H56A C56 H56B 109.5
C55 C56 H56C 109.5
H56A C56 H56C 109.5
H56B C56 H56C 109.5
C55 C57 H57A 109.5
C55 C57 H57B 109.5
H57A C57 H57B 109.5
C55 C57 H57C 109.5
H57A C57 H57C 109.5
H57B C57 H57C 109.5
C63 C58 C59 120.3(6)
C63 C58 C42 120.6(6)
C59 C58 C42 119.0(6)
C60 C59 C58 117.6(7)
C60 C59 C64 120.0(7)
C58 C59 C64 121.9(7)
C59 C60 C61 123.9(7)
C59 C60 H60 118.1
C61 C60 H60 118.1
C60 C61 C62 116.5(7)
C60 C61 C67A 122.3(7)
C62 C61 C67A 121.1(7)
C60 C61 C67 122.3(7)
C62 C61 C67 121.1(7)
C63 C62 C61 122.2(7)
C63 C62 H62 118.9
C61 C62 H62 118.9
C62 C63 C58 119.3(7)
C62 C63 C70 118.5(6)
C58 C63 C70 122.1(6)
C59 C64 C65 113.3(7)
C59 C64 C66 109.2(8)
C65 C64 C66 112.0(7)
C59 C64 H64 107.4
C65 C64 H64 107.4
C66 C64 H64 107.4
C64 C65 H65A 109.5
C64 C65 H65B 109.5
H65A C65 H65B 109.5
C64 C65 H65C 109.5
H65A C65 H65C 109.5
H65B C65 H65C 109.5
C64 C66 H66A 109.5
C64 C66 H66B 109.5
H66A C66 H66B 109.5
C64 C66 H66C 109.5
H66A C66 H66C 109.5
H66B C66 H66C 109.5
C68 C67 C69 117.9(10)
C68 C67 C61 121.2(10)
C69 C67 C61 115.4(8)
C68 C67 H67 97.8
C69 C67 H67 97.8
C61 C67 H67 97.8
C67 C68 H68A 109.5
C67 C68 H68B 109.5
H68A C68 H68B 109.5
C67 C68 H68C 109.5
H68A C68 H68C 109.5
H68B C68 H68C 109.5
C67 C69 H69A 109.5
C67 C69 H69B 109.5
H69A C69 H69B 109.5
C67 C69 H69C 109.5
H69A C69 H69C 109.5
H69B C69 H69C 109.5
C69A C67A C68A 121.6(10)
C69A C67A C61 114.1(9)
C68A C67A C61 114.0(9)
C69A C67A H67A 100.8
C68A C67A H67A 100.8
C61 C67A H67A 100.8
C67A C68A H68D 109.5
C67A C68A H68E 109.5
H68D C68A H68E 109.5
C67A C68A H68F 109.5
H68D C68A H68F 109.5
H68E C68A H68F 109.5
C67A C69A H69D 109.5
C67A C69A H69E 109.5
H69D C69A H69E 109.5
C67A C69A H69F 109.5
H69D C69A H69F 109.5
H69E C69A H69F 109.5
C71 C70 C63 112.9(7)
C71 C70 C72 109.4(7)
C63 C70 C72 111.8(6)
C71 C70 H70 107.5
C63 C70 H70 107.5
C72 C70 H70 107.5
C70 C71 H71A 109.5
C70 C71 H71B 109.5
H71A C71 H71B 109.5
C70 C71 H71C 109.5
H71A C71 H71C 109.5
H71B C71 H71C 109.5
C70 C72 H72A 109.5
C70 C72 H72B 109.5
H72A C72 H72B 109.5
C70 C72 H72C 109.5
H72A C72 H72C 109.5
H72B C72 H72C 109.5
C82 C81 Sn1 114.7(5)
C82 C81 H81A 108.6
Sn1 C81 H81A 108.6
C82 C81 H81B 108.6
Sn1 C81 H81B 108.6
H81A C81 H81B 107.6
C81 C82 H82A 109.5
C81 C82 H82B 109.5
H82A C82 H82B 109.5
C81 C82 H82C 109.5
H82A C82 H82C 109.5
H82B C82 H82C 109.5
C84 C83 Sn1 113.1(5)
C84 C83 H83A 109.0
Sn1 C83 H83A 109.0
C84 C83 H83B 109.0
Sn1 C83 H83B 109.0
H83A C83 H83B 107.8
C83 C84 H84A 109.5
C83 C84 H84B 109.5
H84A C84 H84B 109.5
C83 C84 H84C 109.5
H84A C84 H84C 109.5
H84B C84 H84C 109.5
C84A C83A Sn1 112.6(6)
C84A C83A H83C 109.1
Sn1 C83A H83C 109.1
C84A C83A H83D 109.1
Sn1 C83A H83D 109.1
H83C C83A H83D 107.8
C83A C84A H84D 109.5
C83A C84A H84E 109.5
H84D C84A H84E 109.5
C83A C84A H84F 109.5
H84D C84A H84F 109.5
H84E C84A H84F 109.5

loop_
_geom_bond_atom_site_label_1
_geom_bond_atom_site_label_2
_geom_bond_distance
Sn1 Sn1B 1.012(18)
Sn1 C81 2.145(7)
Sn1 C83A 2.164(9)
Sn1 C83 2.187(8)
Sn1 C1 2.209(6)
Sn1 Sn2 2.885(2)
Sn1 Sn2B 2.961(4)
Sn1B C1 2.206(16)
Sn1B Sn2B 3.047(15)
Sn2 C37 2.193(6)
Sn2B C37 2.313(7)
C1 C2 1.409(8)
C1 C6 1.423(8)
C2 C3 1.408(8)
C2 C7 1.503(8)
C3 C4 1.373(8)
C3 H3 0.9500
C4 C5 1.374(8)
C4 H4 0.9500
C5 C6 1.388(8)
C5 H5 0.9500
C6 C22 1.498(8)
C7 C12 1.385(8)
C7 C8 1.409(9)
C8 C9 1.369(10)
C8 C13 1.550(11)
C9 C10 1.359(11)
C9 H9 0.9500
C10 C11 1.382(10)
C10 C16 1.531(10)
C11 C12 1.408(8)
C11 H11 0.9500
C12 C19 1.529(9)
C13 C15 1.499(12)
C13 C14 1.536(12)
C13 H13 1.0000
C14 H14A 0.9800
C14 H14B 0.9800
C14 H14C 0.9800
C15 H15A 0.9800
C15 H15B 0.9800
C15 H15C 0.9800
C16 C18B 1.361(15)
C16 C18 1.365(12)
C16 C17 1.513(12)
C16 H16 1.0000
C16 H16A 1.0000
C17 H17A 0.9800
C17 H17B 0.9800
C17 H17C 0.9800
C18 H18A 0.9800
C18 H18B 0.9800
C18 H18C 0.9800
C18B H18D 0.9800
C18B H18E 0.9800
C18B H18F 0.9800
C19 C20 1.521(9)
C19 C21 1.544(9)
C19 H19 1.0000
C20 H20A 0.9800
C20 H20B 0.9800
C20 H20C 0.9800
C21 H21A 0.9800
C21 H21B 0.9800
C21 H21C 0.9800
C22 C23 1.400(9)
C22 C27 1.414(9)
C23 C24 1.399(10)
C23 C28 1.535(11)
C24 C25 1.366(12)
C24 H24 0.9500
C25 C26 1.382(11)
C25 C31 1.525(10)
C25 C31A 1.528(10)
C26 C27 1.374(9)
C26 H26 0.9500
C27 C34 1.510(10)
C28 C29 1.495(12)
C28 C30 1.595(14)
C28 H28 1.0000
C29 H29A 0.9800
C29 H29B 0.9800
C29 H29C 0.9800
C30 H30A 0.9800
C30 H30B 0.9800
C30 H30C 0.9800
C31 C33 1.570(11)
C31 C32 1.579(10)
C31 H31 1.0000
C32 H32A 0.9800
C32 H32B 0.9800
C32 H32C 0.9800
C33 H33A 0.9800
C33 H33B 0.9800
C33 H33C 0.9800
C31A C32A 1.589(11)
C31A C33A 1.595(12)
C31A H31A 1.0000
C32A H32D 0.9800
C32A H32E 0.9800
C32A H32F 0.9800
C33A H33D 0.9800
C33A H33E 0.9800
C33A H33F 0.9800
C34 C36 1.442(11)
C34 C35 1.472(10)
C34 H34 1.0000
C35 H35A 0.9800
C35 H35B 0.9800
C35 H35C 0.9800
C36 H36A 0.9800
C36 H36B 0.9800
C36 H36C 0.9800
C37 C38 1.401(8)
C37 C42 1.416(8)
C38 C39 1.398(8)
C38 C43 1.512(8)
C39 C40 1.379(8)
C39 H39 0.9500
C40 C41 1.382(9)
C40 H40 0.9500
C41 C42 1.391(9)
C41 H41 0.9500
C42 C58 1.508(9)
C43 C44 1.398(8)
C43 C48 1.405(8)
C44 C45 1.383(8)
C44 C49 1.520(8)
C45 C46 1.395(9)
C45 H45 0.9500
C46 C86 1.372(8)
C46 C52 1.514(8)
C86 C48 1.395(8)
C86 H86 0.9500
C48 C55 1.530(9)
C49 C50 1.521(9)
C49 C51 1.548(10)
C49 H49 1.0000
C50 H50A 0.9800
C50 H50B 0.9800
C50 H50C 0.9800
C51 H51A 0.9800
C51 H51B 0.9800
C51 H51C 0.9800
C52 C54 1.490(9)
C52 C53 1.531(10)
C52 H52 1.0000
C53 H53A 0.9800
C53 H53B 0.9800
C53 H53C 0.9800
C54 H54A 0.9800
C54 H54B 0.9800
C54 H54C 0.9800
C55 C57 1.520(10)
C55 C56 1.533(10)
C55 H55 1.0000
C56 H56A 0.9800
C56 H56B 0.9800
C56 H56C 0.9800
C57 H57A 0.9800
C57 H57B 0.9800
C57 H57C 0.9800
C58 C63 1.393(9)
C58 C59 1.401(9)
C59 C60 1.371(9)
C59 C64 1.513(10)
C60 C61 1.383(10)
C60 H60 0.9500
C61 C62 1.390(10)
C61 C67A 1.534(10)
C61 C67 1.534(10)
C62 C63 1.369(9)
C62 H62 0.9500
C63 C70 1.525(9)
C64 C65 1.526(12)
C64 C66 1.551(13)
C64 H64 1.0000
C65 H65A 0.9800
C65 H65B 0.9800
C65 H65C 0.9800
C66 H66A 0.9800
C66 H66B 0.9800
C66 H66C 0.9800
C67 C68 1.414(10)
C67 C69 1.475(9)
C67 H67 1.0000
C68 H68A 0.9800
C68 H68B 0.9800
C68 H68C 0.9800
C69 H69A 0.9800
C69 H69B 0.9800
C69 H69C 0.9800
C67A C69A 1.415(9)
C67A C68A 1.428(10)
C67A H67A 1.0000
C68A H68D 0.9800
C68A H68E 0.9800
C68A H68F 0.9800
C69A H69D 0.9800
C69A H69E 0.9800
C69A H69F 0.9800
C70 C71 1.507(11)
C70 C72 1.546(10)
C70 H70 1.0000
C71 H71A 0.9800
C71 H71B 0.9800
C71 H71C 0.9800
C72 H72A 0.9800
C72 H72B 0.9800
C72 H72C 0.9800
C81 C82 1.479(9)
C81 H81A 0.9900
C81 H81B 0.9900
C82 H82A 0.9800
C82 H82B 0.9800
C82 H82C 0.9800
C83 C84 1.591(11)
C83 H83A 0.9900
C83 H83B 0.9900
C84 H84A 0.9800
C84 H84B 0.9800
C84 H84C 0.9800
C83A C84A 1.628(11)
C83A H83C 0.9900
C83A H83D 0.9900
C84A H84D 0.9800
C84A H84E 0.9800
C84A H84F 0.9800

loop_
_geom_torsion_atom_site_label_1
_geom_torsion_atom_site_label_2
_geom_torsion_atom_site_label_3
_geom_torsion_atom_site_label_4
_geom_torsion
C81 Sn1 Sn1B C1 123.3(7)
Sn2B Sn1 Sn1B C1 -114.4(3)
C81 Sn1 Sn1B Sn2B -122.4(6)
C1 Sn1 Sn1B Sn2B 114.4(3)
C6 C1 C2 C3 -6.2(8)
Sn1B C1 C2 C3 -163.1(7)
Sn1 C1 C2 C3 167.5(4)
C6 C1 C2 C7 166.0(5)
Sn1B C1 C2 C7 9.2(9)
Sn1 C1 C2 C7 -20.2(7)
C1 C2 C3 C4 2.6(9)
C7 C2 C3 C4 -170.1(5)
C2 C3 C4 C5 2.2(9)
C3 C4 C5 C6 -3.3(9)
C4 C5 C6 C1 -0.5(9)
C4 C5 C6 C22 173.8(6)
C2 C1 C6 C5 5.2(8)
Sn1B C1 C6 C5 160.4(7)
Sn1 C1 C6 C5 -168.7(4)
C2 C1 C6 C22 -168.5(6)
Sn1B C1 C6 C22 -13.3(10)
Sn1 C1 C6 C22 17.7(8)
C3 C2 C7 C12 -86.5(7)
C1 C2 C7 C12 101.0(7)
C3 C2 C7 C8 90.7(7)
C1 C2 C7 C8 -81.8(7)
C12 C7 C8 C9 -5.8(9)
C2 C7 C8 C9 176.9(6)
C12 C7 C8 C13 170.8(6)
C2 C7 C8 C13 -6.4(9)
C7 C8 C9 C10 0.5(12)
C13 C8 C9 C10 -176.1(8)
C8 C9 C10 C11 4.0(12)
C8 C9 C10 C16 -173.2(8)
C9 C10 C11 C12 -3.2(11)
C16 C10 C11 C12 174.0(7)
C8 C7 C12 C11 6.5(9)
C2 C7 C12 C11 -176.5(5)
C8 C7 C12 C19 -172.4(6)
C2 C7 C12 C19 4.7(9)
C10 C11 C12 C7 -1.9(9)
C10 C11 C12 C19 177.0(6)
C9 C8 C13 C15 82.2(10)
C7 C8 C13 C15 -94.3(8)
C9 C8 C13 C14 -41.3(10)
C7 C8 C13 C14 142.2(7)
C9 C10 C16 C18B -66(3)
C11 C10 C16 C18B 117(3)
C9 C10 C16 C18 -137.4(12)
C11 C10 C16 C18 45.5(15)
C9 C10 C16 C17 70.8(12)
C11 C10 C16 C17 -106.3(9)
C7 C12 C19 C20 -145.1(6)
C11 C12 C19 C20 36.0(8)
C7 C12 C19 C21 95.0(7)
C11 C12 C19 C21 -83.8(7)
C5 C6 C22 C23 74.6(8)
C1 C6 C22 C23 -111.4(8)
C5 C6 C22 C27 -97.0(7)
C1 C6 C22 C27 77.0(8)
C27 C22 C23 C24 2.5(11)
C6 C22 C23 C24 -169.1(7)
C27 C22 C23 C28 -177.4(7)
C6 C22 C23 C28 11.0(11)
C22 C23 C24 C25 0.5(12)
C28 C23 C24 C25 -179.6(8)
C23 C24 C25 C26 -3.6(12)
C23 C24 C25 C31 174.9(10)
C23 C24 C25 C31A 176.7(12)
C24 C25 C26 C27 3.7(12)
C31 C25 C26 C27 -174.5(11)
C31A C25 C26 C27 -176.5(10)
C25 C26 C27 C22 -0.7(11)
C25 C26 C27 C34 177.7(7)
C23 C22 C27 C26 -2.4(10)
C6 C22 C27 C26 169.4(6)
C23 C22 C27 C34 179.2(6)
C6 C22 C27 C34 -9.0(9)
C24 C23 C28 C29 -47.4(12)
C22 C23 C28 C29 132.5(8)
C24 C23 C28 C30 74.4(10)
C22 C23 C28 C30 -105.7(9)
C24 C25 C31 C33 37(2)
C26 C25 C31 C33 -144.4(13)
C24 C25 C31 C32 -100.7(13)
C26 C25 C31 C32 77.5(17)
C24 C25 C31A C32A -61.7(17)
C26 C25 C31A C32A 118.6(13)
C24 C25 C31A C33A 173.3(12)
C26 C25 C31A C33A -6.4(19)
C26 C27 C34 C36 -70.7(11)
C22 C27 C34 C36 107.7(10)
C26 C27 C34 C35 53.7(11)
C22 C27 C34 C35 -128.0(9)
C42 C37 C38 C39 5.8(8)
Sn2 C37 C38 C39 166.3(4)
Sn2B C37 C38 C39 169.2(4)
C42 C37 C38 C43 -167.7(5)
Sn2 C37 C38 C43 -7.2(7)
Sn2B C37 C38 C43 -4.4(6)
C37 C38 C39 C40 -4.1(9)
C43 C38 C39 C40 169.7(5)
C38 C39 C40 C41 0.1(9)
C39 C40 C41 C42 1.9(10)
C40 C41 C42 C37 0.0(9)
C40 C41 C42 C58 -175.3(6)
C38 C37 C42 C41 -3.8(8)
Sn2 C37 C42 C41 -165.9(5)
Sn2B C37 C42 C41 -163.8(5)
C38 C37 C42 C58 171.5(5)
Sn2 C37 C42 C58 9.4(7)
Sn2B C37 C42 C58 11.6(8)
C39 C38 C43 C44 86.5(7)
C37 C38 C43 C44 -99.7(7)
C39 C38 C43 C48 -87.9(7)
C37 C38 C43 C48 85.9(7)
C48 C43 C44 C45 1.3(8)
C38 C43 C44 C45 -173.1(5)
C48 C43 C44 C49 177.3(5)
C38 C43 C44 C49 3.0(8)
C43 C44 C45 C46 -1.9(9)
C49 C44 C45 C46 -178.0(6)
C44 C45 C46 C86 1.3(9)
C44 C45 C46 C52 179.5(6)
C45 C46 C86 C48 -0.1(9)
C52 C46 C86 C48 -178.3(6)
C46 C86 C48 C43 -0.5(9)
C46 C86 C48 C55 175.0(6)
C44 C43 C48 C86 -0.1(9)
C38 C43 C48 C86 174.5(5)
C44 C43 C48 C55 -175.5(6)
C38 C43 C48 C55 -1.0(9)
C45 C44 C49 C50 -44.1(8)
C43 C44 C49 C50 139.8(6)
C45 C44 C49 C51 78.8(7)
C43 C44 C49 C51 -97.2(7)
C86 C46 C52 C54 73.2(9)
C45 C46 C52 C54 -105.0(8)
C86 C46 C52 C53 -53.0(9)
C45 C46 C52 C53 128.8(7)
C86 C48 C55 C57 -70.9(8)
C43 C48 C55 C57 104.5(7)
C86 C48 C55 C56 54.1(8)
C43 C48 C55 C56 -130.5(6)
C41 C42 C58 C63 -72.8(8)
C37 C42 C58 C63 111.9(7)
C41 C42 C58 C59 102.5(7)
C37 C42 C58 C59 -72.8(8)
C63 C58 C59 C60 -4.5(10)
C42 C58 C59 C60 -179.8(6)
C63 C58 C59 C64 167.3(7)
C42 C58 C59 C64 -8.0(10)
C58 C59 C60 C61 2.9(11)
C64 C59 C60 C61 -169.1(8)
C59 C60 C61 C62 0.7(11)
C59 C60 C61 C67A 177.1(7)
C59 C60 C61 C67 177.1(7)
C60 C61 C62 C63 -2.8(11)
C67A C61 C62 C63 -179.2(7)
C67 C61 C62 C63 -179.2(7)
C61 C62 C63 C58 1.2(11)
C61 C62 C63 C70 178.2(7)
C59 C58 C63 C62 2.6(10)
C42 C58 C63 C62 177.8(6)
C59 C58 C63 C70 -174.3(6)
C42 C58 C63 C70 0.9(10)
C60 C59 C64 C65 -39.7(11)
C58 C59 C64 C65 148.7(7)
C60 C59 C64 C66 85.9(10)
C58 C59 C64 C66 -85.7(9)
C60 C61 C67 C68 75.7(15)
C62 C61 C67 C68 -108.0(14)
C60 C61 C67 C69 -130.8(11)
C62 C61 C67 C69 45.4(13)
C60 C61 C67A C69A -56.4(13)
C62 C61 C67A C69A 119.9(12)
C60 C61 C67A C68A 157.8(10)
C62 C61 C67A C68A -25.9(12)
C62 C63 C70 C71 45.8(9)
C58 C63 C70 C71 -137.3(7)
C62 C63 C70 C72 -78.0(9)
C58 C63 C70 C72 99.0(8)
